data_4121357
loop_
_publ_author_name
'Mar\'ia J. Bernal'
'Olga Torres'
'Marta Mart\'in'
'Eduardo Sola'

_publ_contact_author_address
;
  Dr. Marta Mart\'in
  Departamento de Qu\'imica Inorg\'anica - I.C.M.A.
  Facultad de Ciencias
  Universidad de Zaragoza - C.S.I.C.
  50009 Zaragoza, Spain
;
_publ_contact_author_email martam@unizar.es
_publ_contact_author_fax '+34 956 761187'
_publ_contact_author_name 'Dr. Marta Mart\'in'
_publ_contact_author_phone '+34 976 762026'
_publ_section_title
;
 Reversible Insertion of Carbenes into Ruthenium-Silicon Bonds
;
_journal_name_full 'Journal of the American Chemical Society'
_journal_page_first 19008
_journal_page_last 19015
_journal_paper_doi 10.1021/ja410822p
_journal_volume 135
_journal_year 2013
_chemical_formula_moiety 'C26 H39 Cl O P2 Ru Si'
_chemical_formula_sum 'C26 H39 Cl O P2 Ru Si'
_chemical_formula_weight 594.12
_space_group_IT_number 2
_symmetry_cell_setting triclinic
_symmetry_space_group_name_Hall '-P 1'
_symmetry_space_group_name_H-M 'P -1'
_atom_sites_solution_hydrogens geom
_atom_sites_solution_primary heavy
_atom_sites_solution_secondary difmap
_audit_creation_method SHELXL-97
_cell_angle_alpha 90.930(5)
_cell_angle_beta 94.619(5)
_cell_angle_gamma 110.277(4)
_cell_formula_units_Z 2
_cell_length_a 9.529(3)
_cell_length_b 9.891(4)
_cell_length_c 15.470(6)
_cell_measurement_reflns_used 3148
_cell_measurement_temperature 100.0(2)
_cell_measurement_theta_max 27.64
_cell_measurement_theta_min 2.29
_cell_volume 1361.7(9)
_computing_cell_refinement 'SAINT+ v. 6.01 (Bruker AXS, 2000)'
_computing_data_collection 'SMART v. 5.611 (Bruker AXS, 2000)'
_computing_data_reduction 'SAINT+ v. 6.01 (Bruker AXS, 2000)'
_computing_molecular_graphics 'XP program, SHELXTL v6.10, Bruker2000'
_computing_publication_material 'XCIF program, SHELXTLv6.10,BrukerAXS'
_computing_structure_refinement 'SHELXL-97 (Sheldrick, 1997)'
_computing_structure_solution 'SHELXS-97 (Sheldrick, 1990)'
_diffrn_ambient_temperature 100.0(2)
_diffrn_detector_area_resol_mean 8.26
_diffrn_measured_fraction_theta_full 0.982
_diffrn_measured_fraction_theta_max 0.882
_diffrn_measurement_device_type 'Bruker SMART APEX CCD system'
_diffrn_measurement_method '\w rotations with narrow frames'
_diffrn_radiation_monochromator graphite
_diffrn_radiation_source 'fine-focus sealed tube'
_diffrn_radiation_type MoK\a
_diffrn_radiation_wavelength 0.71073
_diffrn_reflns_av_R_equivalents 0.0517
_diffrn_reflns_av_sigmaI/netI 0.0841
_diffrn_reflns_limit_h_max 11
_diffrn_reflns_limit_h_min -12
_diffrn_reflns_limit_k_max 13
_diffrn_reflns_limit_k_min -12
_diffrn_reflns_limit_l_max 20
_diffrn_reflns_limit_l_min -19
_diffrn_reflns_number 11553
_diffrn_reflns_theta_full 26.50
_diffrn_reflns_theta_max 28.49
_diffrn_reflns_theta_min 2.20
_diffrn_standards_decay_% 'no decay'
_exptl_absorpt_coefficient_mu 0.852
_exptl_absorpt_correction_T_max 1.000
_exptl_absorpt_correction_T_min 0.523
_exptl_absorpt_correction_type multi-scan
_exptl_absorpt_process_details
;
  SADABS: Area-Detector Absorption Correction. (1996)  Bruker-AXS 
  within SAINT+ package, v. 6.01.
;
_exptl_crystal_colour orange
_exptl_crystal_density_diffrn 1.449
_exptl_crystal_description 'irregular block'
_exptl_crystal_F_000 616
_exptl_crystal_size_max 0.40
_exptl_crystal_size_mid 0.20
_exptl_crystal_size_min 0.20
_refine_diff_density_max 2.938
_refine_diff_density_min -2.009
_refine_diff_density_rms 0.186
_refine_ls_extinction_method none
_refine_ls_goodness_of_fit_ref 1.035
_refine_ls_hydrogen_treatment constr
_refine_ls_matrix_type full
_refine_ls_number_parameters 298
_refine_ls_number_reflns 6098
_refine_ls_number_restraints 0
_refine_ls_restrained_S_all 1.035
_refine_ls_R_factor_all 0.0965
_refine_ls_R_factor_gt 0.0702
_refine_ls_shift/su_max 0.000
_refine_ls_shift/su_mean 0.000
_refine_ls_structure_factor_coef Fsqd
_refine_ls_weighting_details 'calc w=1/[\s^2^(Fo^2^)+(0.1184P)^2^+0.0000P] where P=(Fo^2^+2Fc^2^)/3'
_refine_ls_weighting_scheme calc
_refine_ls_wR_factor_gt 0.1788
_refine_ls_wR_factor_ref 0.1943
_reflns_number_gt 4470
_reflns_number_total 6098
_reflns_threshold_expression >2sigma(I)
_cod_data_source_file ja410822p_si_002_4.cif
_cod_data_source_block mar184a
_cod_original_cell_volume 1361.7(8)
_cod_database_code 4121357

loop_
_symmetry_equiv_pos_as_xyz
'x, y, z'
'-x, -y, -z'

loop_
_atom_site_label
_atom_site_type_symbol
_atom_site_fract_x
_atom_site_fract_y
_atom_site_fract_z
_atom_site_U_iso_or_equiv
_atom_site_adp_type
_atom_site_occupancy
_atom_site_symmetry_multiplicity
_atom_site_calc_flag
_atom_site_refinement_flags
C1 C 0.8130(6) 0.7573(6) 0.8508(4) 0.0185(11) Uani 1 1 d .
C2 C 0.7034(7) 0.6181(6) 0.8482(4) 0.0228(12) Uani 1 1 d .
C3 C 0.7492(7) 0.5073(7) 0.8789(4) 0.0263(13) Uani 1 1 d .
H3 H 0.6766 0.4129 0.8791 0.032 Uiso 1 1 calc R
C4 C 0.8967(7) 0.5292(7) 0.9093(4) 0.0279(14) Uani 1 1 d .
H4 H 0.9247 0.4507 0.9286 0.034 Uiso 1 1 calc R
C5 C 1.0027(7) 0.6670(7) 0.9111(4) 0.0275(14) Uani 1 1 d .
H5 H 1.1041 0.6833 0.9318 0.033 Uiso 1 1 calc R
C6 C 0.9618(7) 0.7799(7) 0.8832(4) 0.0257(13) Uani 1 1 d .
H6 H 1.0347 0.8744 0.8857 0.031 Uiso 1 1 calc R
C7 C 0.7491(7) 0.9999(6) 0.9182(4) 0.0255(13) Uani 1 1 d .
H7 H 0.8550 1.0414 0.9450 0.031 Uiso 1 1 calc R
C8 C 0.6548(7) 0.8970(7) 0.9825(4) 0.0308(15) Uani 1 1 d .
H8A H 0.6629 0.9498 1.0379 0.046 Uiso 1 1 calc R
H8B H 0.6922 0.8172 0.9918 0.046 Uiso 1 1 calc R
H8C H 0.5494 0.8586 0.9586 0.046 Uiso 1 1 calc R
C9 C 0.6914(8) 1.1242(7) 0.9020(5) 0.0326(15) Uani 1 1 d .
H9A H 0.5918 1.0873 0.8697 0.049 Uiso 1 1 calc R
H9B H 0.7609 1.1963 0.8683 0.049 Uiso 1 1 calc R
H9C H 0.6843 1.1688 0.9578 0.049 Uiso 1 1 calc R
C10 C 0.9066(7) 1.0333(7) 0.7598(4) 0.0276(14) Uani 1 1 d .
H10 H 0.9549 0.9743 0.7285 0.033 Uiso 1 1 calc R
C11 C 1.0304(7) 1.1436(7) 0.8185(5) 0.0336(16) Uani 1 1 d .
H11A H 1.1115 1.1980 0.7839 0.050 Uiso 1 1 calc R
H11B H 1.0698 1.0938 0.8632 0.050 Uiso 1 1 calc R
H11C H 0.9896 1.2100 0.8462 0.050 Uiso 1 1 calc R
C12 C 0.8431(8) 1.1109(7) 0.6908(5) 0.0350(16) Uani 1 1 d .
H12A H 0.8089 1.1817 0.7191 0.053 Uiso 1 1 calc R
H12B H 0.7582 1.0403 0.6558 0.053 Uiso 1 1 calc R
H12C H 0.9214 1.1603 0.6532 0.053 Uiso 1 1 calc R
C13 C 0.3822(7) 0.5397(7) 0.8954(4) 0.0282(14) Uani 1 1 d .
H13A H 0.3926 0.4537 0.9216 0.042 Uiso 1 1 calc R
H13B H 0.2771 0.5192 0.8735 0.042 Uiso 1 1 calc R
H13C H 0.4131 0.6197 0.9392 0.042 Uiso 1 1 calc R
C14 C 0.3412(7) 0.4477(6) 0.6457(4) 0.0224(12) Uani 1 1 d .
C15 C 0.4188(6) 0.4290(6) 0.7233(4) 0.0227(12) Uani 1 1 d .
C16 C 0.4178(7) 0.2914(7) 0.7401(4) 0.0275(14) Uani 1 1 d .
H16 H 0.4709 0.2772 0.7918 0.033 Uiso 1 1 calc R
C17 C 0.3412(8) 0.1731(7) 0.6833(4) 0.0327(15) Uani 1 1 d .
H17 H 0.3421 0.0798 0.6960 0.039 Uiso 1 1 calc R
C18 C 0.2645(8) 0.1938(7) 0.6086(4) 0.0317(15) Uani 1 1 d .
H18 H 0.2121 0.1140 0.5694 0.038 Uiso 1 1 calc R
C19 C 0.2626(7) 0.3287(7) 0.5901(4) 0.0287(14) Uani 1 1 d .
H19 H 0.2072 0.3409 0.5388 0.034 Uiso 1 1 calc R
C20 C 0.1393(7) 0.6081(7) 0.6292(4) 0.0258(13) Uani 1 1 d .
H20 H 0.0809 0.5380 0.5808 0.031 Uiso 1 1 calc R
C21 C 0.0797(7) 0.5440(7) 0.7138(4) 0.0307(15) Uani 1 1 d .
H21A H 0.1307 0.6125 0.7626 0.046 Uiso 1 1 calc R
H21B H 0.0988 0.4537 0.7219 0.046 Uiso 1 1 calc R
H21C H -0.0286 0.5248 0.7111 0.046 Uiso 1 1 calc R
C22 C 0.1098(7) 0.7483(7) 0.6147(5) 0.0344(16) Uani 1 1 d .
H22A H 0.0051 0.7339 0.6239 0.052 Uiso 1 1 calc R
H22B H 0.1285 0.7771 0.5552 0.052 Uiso 1 1 calc R
H22C H 0.1768 0.8241 0.6557 0.052 Uiso 1 1 calc R
C23 C 0.3777(7) 0.6645(7) 0.5103(4) 0.0240(13) Uani 1 1 d .
H23 H 0.4597 0.6273 0.4984 0.029 Uiso 1 1 calc R
C24 C 0.2481(7) 0.5957(7) 0.4410(4) 0.0280(14) Uani 1 1 d .
H24A H 0.1679 0.6346 0.4484 0.042 Uiso 1 1 calc R
H24B H 0.2092 0.4910 0.4466 0.042 Uiso 1 1 calc R
H24C H 0.2837 0.6174 0.3834 0.042 Uiso 1 1 calc R
C25 C 0.4393(7) 0.8284(7) 0.5011(4) 0.0273(14) Uani 1 1 d .
H25A H 0.4602 0.8492 0.4408 0.041 Uiso 1 1 calc R
H25B H 0.5322 0.8709 0.5393 0.041 Uiso 1 1 calc R
H25C H 0.3649 0.8698 0.5172 0.041 Uiso 1 1 calc R
C26 C 0.4012(7) 0.8381(6) 0.7890(4) 0.0238(13) Uani 1 1 d .
O1 O 0.3240(5) 0.8695(5) 0.8317(3) 0.0295(10) Uani 1 1 d .
Si1 Si 0.50464(18) 0.59056(17) 0.80289(10) 0.0207(4) Uani 1 1 d .
P1 P 0.74932(17) 0.90364(16) 0.81478(10) 0.0205(3) Uani 1 1 d .
P2 P 0.33898(17) 0.62925(16) 0.62528(10) 0.0209(3) Uani 1 1 d .
Cl1 Cl 0.70076(16) 0.73230(16) 0.63524(9) 0.0243(3) Uani 1 1 d .
Ru1 Ru 0.52853(5) 0.78900(5) 0.72317(3) 0.02015(17) Uani 1 1 d .

loop_
_atom_site_aniso_label
_atom_site_aniso_U_11
_atom_site_aniso_U_22
_atom_site_aniso_U_33
_atom_site_aniso_U_23
_atom_site_aniso_U_13
_atom_site_aniso_U_12
C1 0.015(3) 0.018(3) 0.022(3) 0.003(2) 0.002(2) 0.005(2)
C2 0.018(3) 0.024(3) 0.022(3) 0.001(2) 0.006(2) 0.000(2)
C3 0.020(3) 0.026(3) 0.026(3) 0.003(2) 0.001(2) 0.000(3)
C4 0.025(3) 0.027(3) 0.032(3) 0.005(3) 0.000(3) 0.010(3)
C5 0.018(3) 0.035(4) 0.026(3) -0.001(3) 0.003(2) 0.004(3)
C6 0.017(3) 0.027(3) 0.028(3) 0.002(3) 0.005(2) 0.000(2)
C7 0.021(3) 0.023(3) 0.029(3) -0.005(2) 0.003(2) 0.002(2)
C8 0.023(3) 0.035(4) 0.026(3) -0.007(3) 0.006(3) -0.001(3)
C9 0.024(3) 0.028(3) 0.041(4) -0.008(3) 0.006(3) 0.004(3)
C10 0.015(3) 0.028(3) 0.033(3) 0.006(3) 0.004(2) -0.001(3)
C11 0.017(3) 0.030(3) 0.045(4) 0.006(3) 0.003(3) -0.004(3)
C12 0.026(3) 0.028(3) 0.042(4) 0.009(3) 0.002(3) -0.001(3)
C13 0.020(3) 0.033(3) 0.028(3) 0.001(3) 0.005(3) 0.004(3)
C14 0.018(3) 0.020(3) 0.028(3) 0.003(2) 0.007(2) 0.003(2)
C15 0.013(3) 0.023(3) 0.025(3) -0.001(2) 0.002(2) -0.002(2)
C16 0.019(3) 0.025(3) 0.034(3) 0.004(3) 0.000(3) 0.002(2)
C17 0.032(4) 0.027(3) 0.034(4) 0.003(3) 0.003(3) 0.002(3)
C18 0.032(4) 0.024(3) 0.032(3) -0.002(3) 0.010(3) -0.001(3)
C19 0.024(3) 0.028(3) 0.028(3) 0.002(3) 0.005(3) 0.002(3)
C20 0.014(3) 0.026(3) 0.031(3) -0.005(3) 0.001(2) 0.000(2)
C21 0.016(3) 0.034(4) 0.034(3) -0.003(3) 0.005(3) -0.003(3)
C22 0.019(3) 0.034(4) 0.047(4) -0.005(3) 0.003(3) 0.007(3)
C23 0.018(3) 0.028(3) 0.022(3) 0.004(2) 0.006(2) 0.003(2)
C24 0.025(3) 0.029(3) 0.027(3) 0.001(3) 0.001(3) 0.005(3)
C25 0.022(3) 0.026(3) 0.030(3) 0.010(3) 0.002(3) 0.003(3)
C26 0.020(3) 0.014(3) 0.030(3) -0.001(2) -0.006(3) -0.001(2)
O1 0.022(2) 0.027(2) 0.037(3) -0.0065(19) 0.002(2) 0.0050(19)
Si1 0.0129(7) 0.0210(8) 0.0237(8) 0.0011(6) 0.0033(6) -0.0001(6)
P1 0.0141(7) 0.0195(7) 0.0240(8) 0.0017(6) 0.0024(6) 0.0008(6)
P2 0.0135(7) 0.0218(8) 0.0225(8) 0.0000(6) 0.0020(6) -0.0002(6)
Cl1 0.0167(7) 0.0301(8) 0.0244(7) -0.0003(6) 0.0038(5) 0.0057(6)
Ru1 0.0123(2) 0.0207(3) 0.0235(3) 0.00058(18) 0.00318(17) 0.00034(18)

loop_
_atom_type_symbol
_atom_type_description
_atom_type_scat_dispersion_real
_atom_type_scat_dispersion_imag
_atom_type_scat_source
C C 0.0033 0.0016 'International Tables Vol C Tables 4.2.6.8 and 6.1.1.4'
H H 0.0000 0.0000 'International Tables Vol C Tables 4.2.6.8 and 6.1.1.4'
O O 0.0106 0.0060 'International Tables Vol C Tables 4.2.6.8 and 6.1.1.4'
Si Si 0.0817 0.0704 'International Tables Vol C Tables 4.2.6.8 and 6.1.1.4'
P P 0.1023 0.0942 'International Tables Vol C Tables 4.2.6.8 and 6.1.1.4'
Cl Cl 0.1484 0.1585 'International Tables Vol C Tables 4.2.6.8 and 6.1.1.4'
Ru Ru -1.2594 0.8363 'International Tables Vol C Tables 4.2.6.8 and 6.1.1.4'

loop_
_geom_angle_atom_site_label_1
_geom_angle_atom_site_label_2
_geom_angle_atom_site_label_3
_geom_angle
C6 C1 C2 120.2(5)
C6 C1 P1 123.0(4)
C2 C1 P1 116.8(4)
C3 C2 C1 117.3(6)
C3 C2 Si1 123.5(5)
C1 C2 Si1 119.2(5)
C4 C3 C2 122.5(6)
C4 C3 H3 118.7
C2 C3 H3 118.7
C5 C4 C3 119.2(6)
C5 C4 H4 120.4
C3 C4 H4 120.4
C6 C5 C4 120.2(6)
C6 C5 H5 119.9
C4 C5 H5 119.9
C5 C6 C1 120.6(6)
C5 C6 H6 119.7
C1 C6 H6 119.7
C9 C7 C8 110.2(5)
C9 C7 P1 110.7(4)
C8 C7 P1 111.5(4)
C9 C7 H7 108.1
C8 C7 H7 108.1
P1 C7 H7 108.1
C7 C8 H8A 109.5
C7 C8 H8B 109.5
H8A C8 H8B 109.5
C7 C8 H8C 109.5
H8A C8 H8C 109.5
H8B C8 H8C 109.5
C7 C9 H9A 109.5
C7 C9 H9B 109.5
H9A C9 H9B 109.5
C7 C9 H9C 109.5
H9A C9 H9C 109.5
H9B C9 H9C 109.5
C11 C10 C12 109.6(5)
C11 C10 P1 116.4(4)
C12 C10 P1 109.9(4)
C11 C10 H10 106.8
C12 C10 H10 106.8
P1 C10 H10 106.8
C10 C11 H11A 109.5
C10 C11 H11B 109.5
H11A C11 H11B 109.5
C10 C11 H11C 109.5
H11A C11 H11C 109.5
H11B C11 H11C 109.5
C10 C12 H12A 109.5
C10 C12 H12B 109.5
H12A C12 H12B 109.5
C10 C12 H12C 109.5
H12A C12 H12C 109.5
H12B C12 H12C 109.5
Si1 C13 H13A 109.5
Si1 C13 H13B 109.5
H13A C13 H13B 109.5
Si1 C13 H13C 109.5
H13A C13 H13C 109.5
H13B C13 H13C 109.5
C19 C14 C15 119.7(6)
C19 C14 P2 122.4(5)
C15 C14 P2 117.8(4)
C16 C15 C14 118.0(5)
C16 C15 Si1 123.9(5)
C14 C15 Si1 117.9(5)
C15 C16 C17 121.9(6)
C15 C16 H16 119.0
C17 C16 H16 119.0
C18 C17 C16 118.9(6)
C18 C17 H17 120.5
C16 C17 H17 120.5
C17 C18 C19 120.7(6)
C17 C18 H18 119.7
C19 C18 H18 119.7
C18 C19 C14 120.7(6)
C18 C19 H19 119.7
C14 C19 H19 119.7
C22 C20 C21 110.5(5)
C22 C20 P2 112.8(4)
C21 C20 P2 111.7(4)
C22 C20 H20 107.2
C21 C20 H20 107.2
P2 C20 H20 107.2
C20 C21 H21A 109.5
C20 C21 H21B 109.5
H21A C21 H21B 109.5
C20 C21 H21C 109.5
H21A C21 H21C 109.5
H21B C21 H21C 109.5
C20 C22 H22A 109.5
C20 C22 H22B 109.5
H22A C22 H22B 109.5
C20 C22 H22C 109.5
H22A C22 H22C 109.5
H22B C22 H22C 109.5
C24 C23 C25 109.5(5)
C24 C23 P2 117.2(4)
C25 C23 P2 108.3(4)
C24 C23 H23 107.2
C25 C23 H23 107.2
P2 C23 H23 107.2
C23 C24 H24A 109.5
C23 C24 H24B 109.5
H24A C24 H24B 109.5
C23 C24 H24C 109.5
H24A C24 H24C 109.5
H24B C24 H24C 109.5
C23 C25 H25A 109.5
C23 C25 H25B 109.5
H25A C25 H25B 109.5
C23 C25 H25C 109.5
H25A C25 H25C 109.5
H25B C25 H25C 109.5
O1 C26 Ru1 178.5(5)
C13 Si1 C2 107.2(3)
C13 Si1 C15 102.7(3)
C2 Si1 C15 114.0(3)
C13 Si1 Ru1 123.5(2)
C2 Si1 Ru1 104.06(19)
C15 Si1 Ru1 105.7(2)
C1 P1 C7 102.6(3)
C1 P1 C10 106.8(3)
C7 P1 C10 104.2(3)
C1 P1 Ru1 104.80(19)
C7 P1 Ru1 122.3(2)
C10 P1 Ru1 114.6(2)
C14 P2 C20 103.3(3)
C14 P2 C23 107.3(3)
C20 P2 C23 105.3(3)
C14 P2 Ru1 106.4(2)
C20 P2 Ru1 121.5(2)
C23 P2 Ru1 112.1(2)
C26 Ru1 Si1 90.63(19)
C26 Ru1 P1 96.68(19)
Si1 Ru1 P1 85.71(6)
C26 Ru1 P2 95.87(19)
Si1 Ru1 P2 85.47(6)
P1 Ru1 P2 164.72(6)
C26 Ru1 Cl1 178.13(18)
Si1 Ru1 Cl1 91.02(6)
P1 Ru1 Cl1 82.58(6)
P2 Ru1 Cl1 85.13(6)

loop_
_geom_bond_atom_site_label_1
_geom_bond_atom_site_label_2
_geom_bond_distance
C1 C6 1.405(8)
C1 C2 1.408(8)
C1 P1 1.832(6)
C2 C3 1.390(9)
C2 Si1 1.891(6)
C3 C4 1.387(9)
C3 H3 0.9500
C4 C5 1.385(9)
C4 H4 0.9500
C5 C6 1.369(9)
C5 H5 0.9500
C6 H6 0.9500
C7 C9 1.527(9)
C7 C8 1.541(8)
C7 P1 1.848(6)
C7 H7 1.0000
C8 H8A 0.9800
C8 H8B 0.9800
C8 H8C 0.9800
C9 H9A 0.9800
C9 H9B 0.9800
C9 H9C 0.9800
C10 C11 1.519(9)
C10 C12 1.529(9)
C10 P1 1.877(6)
C10 H10 1.0000
C11 H11A 0.9800
C11 H11B 0.9800
C11 H11C 0.9800
C12 H12A 0.9800
C12 H12B 0.9800
C12 H12C 0.9800
C13 Si1 1.884(6)
C13 H13A 0.9800
C13 H13B 0.9800
C13 H13C 0.9800
C14 C19 1.393(9)
C14 C15 1.408(8)
C14 P2 1.835(6)
C15 C16 1.387(9)
C15 Si1 1.899(6)
C16 C17 1.394(9)
C16 H16 0.9500
C17 C18 1.373(10)
C17 H17 0.9500
C18 C19 1.376(9)
C18 H18 0.9500
C19 H19 0.9500
C20 C22 1.524(9)
C20 C21 1.527(8)
C20 P2 1.847(6)
C20 H20 1.0000
C21 H21A 0.9800
C21 H21B 0.9800
C21 H21C 0.9800
C22 H22A 0.9800
C22 H22B 0.9800
C22 H22C 0.9800
C23 C24 1.523(9)
C23 C25 1.535(8)
C23 P2 1.859(6)
C23 H23 1.0000
C24 H24A 0.9800
C24 H24B 0.9800
C24 H24C 0.9800
C25 H25A 0.9800
C25 H25B 0.9800
C25 H25C 0.9800
C26 O1 1.142(8)
C26 Ru1 1.827(7)
Si1 Ru1 2.2889(18)
P1 Ru1 2.3527(17)
P2 Ru1 2.3571(16)
Cl1 Ru1 2.4148(16)
